data_9007412
loop_
_publ_author_name
'Kunz, M.'
'Lager, G. A.'
'Burgi, H. B.'
'Fernandez-Diaz M T'

_publ_section_title
;
 High-temperature single-crystal neutron diffraction
 study of natural chondrodite
 Sample: T = 700 K
;
_journal_name_full 'Physics and Chemistry of Minerals'
_journal_page_first 17
_journal_page_last 27
_journal_paper_doi 10.1007/s00269-005-0035-0
_journal_volume 33
_journal_year 2006
_chemical_compound_source 'Tilly Foster Mine, Brewster, New York'
_chemical_formula_sum 'F1.14 Fe0.12 H0.86 Mg4.88 O8.86 Si2'
_chemical_name_mineral Chondrodite
_space_group_IT_number 14
_symmetry_space_group_name_Hall '-P 2xab'
_symmetry_space_group_name_H-M 'P 21/b 1 1'
_cell_angle_alpha 109.072
_cell_angle_beta 90
_cell_angle_gamma 90
_cell_formula_units_Z 2
_cell_length_a 4.7426
_cell_length_b 10.3082
_cell_length_c 7.9010
_cell_volume 365.059
_database_code_amcsd 0009018
_diffrn_ambient_temperature 700
_exptl_crystal_density_diffrn 3.146
_cod_original_formula_sum 'Mg4.88 Fe.12 Si2 O8.86 H.86 F1.14'
_cod_database_code 9007412

loop_
_space_group_symop_operation_xyz
x,y,z
1/2-x,1/2+y,z
1/2+x,1/2-y,-z
-x,-y,-z

loop_
_atom_site_aniso_label
_atom_site_aniso_U_11
_atom_site_aniso_U_22
_atom_site_aniso_U_33
_atom_site_aniso_U_12
_atom_site_aniso_U_13
_atom_site_aniso_U_23
Mg1 0.00890 0.01220 0.01050 0.00170 0.00190 0.00100
Fe1 0.00890 0.01220 0.01050 0.00170 0.00190 0.00100
Mg2 0.01010 0.00960 0.01170 0.00050 -0.00020 0.00430
Mg3 0.01110 0.01140 0.01070 -0.00010 -0.00120 0.00400
Si 0.00470 0.00820 0.00790 -0.00020 0.00000 0.00220
O1 0.00970 0.00850 0.01370 0.00020 0.00040 0.00470
O2 0.00940 0.01020 0.01000 -0.00030 0.00080 -0.00010
O3 0.00890 0.01420 0.00970 -0.00030 0.00030 0.00580
O4 0.00540 0.01280 0.01220 -0.00010 0.00020 0.00390
O-h5 0.01290 0.01300 0.01440 0.00100 0.00260 0.00410
H 0.02300 0.03900 0.03500 -0.00550 -0.00750 0.00400
F 0.01290 0.01300 0.01440 0.00100 0.00260 0.00410

loop_
_atom_site_label
_atom_site_fract_x
_atom_site_fract_y
_atom_site_fract_z
_atom_site_occupancy
_atom_site_U_iso_or_equiv
_atom_site_type_symbol
_atom_site_attached_hydrogens
Mg1 0.50000 0.00000 0.50000 0.88000 0.01120 Mg 0
Fe1 0.50000 0.00000 0.50000 0.12000 0.01120 Fe 0
Mg2 0.01060 0.17317 0.30750 1.00000 0.01029 Mg 0
Mg3 0.49130 0.88585 0.07874 1.00000 0.01097 Mg 0
Si 0.07640 0.14429 0.70404 1.00000 0.00703 Si 0
O1 0.77955 0.00036 0.29422 1.00000 0.01037 O 0
O2 0.72627 0.24116 0.12571 1.00000 0.01072 O 0
O3 0.22333 0.16910 0.52937 1.00000 0.01046 O 0
O4 0.26330 0.85451 0.29455 1.00000 0.01019 O 0
O-h5 0.24700 0.05310 0.09230 0.43000 0.01350 O 0
H 0.09070 0.01410 0.02010 0.43000 0.03440 H 0
F 0.26850 0.05890 0.10380 0.57000 0.01350 F 0

loop_
_cod_changelog_entry_id
_cod_changelog_entry_author
_cod_changelog_entry_date
_cod_changelog_entry_text
1
;cod-tools version 3.8.0
Id: cif_guess_AMCSD_atom_types 9581 2023-05-17 12:35:41Z saulius
;
2023-05-18T08:42:00+03:00
;Derived atom types and hydrogen counts
from atom names that follow the AMCSD naming convention
(Wat == water, O-H == hydroxyl).
;
2
;cod-tools version 3.10.1
Id: cif_fix_AMCSD_aniso_labels 10200 2024-08-01 14:09:44Z saulius
;
2024-08-02T12:21:05+03:00
;Changed the following '_atom_site_aniso_label' values:
'Oh5' -> 'O-h5'
;

loop_
_cod_related_entry_id
_cod_related_entry_database
_cod_related_entry_code
1 AMCSD 0009018
